data_7053612
loop_
_publ_author_name
'Corrente, Andrea M.'
'Chivers, Tristram'

_publ_section_title
;
 Syntheses and structures of new alkali-metal boraamidinates and
 ferrocenyl aminoboranes
;
_journal_issue 8
_journal_name_full 'New Journal of Chemistry'
_journal_page_first 1751
_journal_paper_doi 10.1039/c0nj00279h
_journal_volume 34
_journal_year 2010
_chemical_formula_moiety 'C38 H56 B Li N2 O2'
_chemical_formula_sum 'C38 H56 B Li N2 O2'
_chemical_formula_weight 590.60
_chemical_name_systematic
;
?
;
_space_group_IT_number 14
_symmetry_cell_setting monoclinic
_symmetry_space_group_name_Hall '-P 2yn'
_symmetry_space_group_name_H-M 'P 1 21/n 1'
_atom_sites_solution_hydrogens geom
_atom_sites_solution_primary direct
_atom_sites_solution_secondary difmap
_audit_creation_method SHELXL-97
_cell_angle_alpha 90.00
_cell_angle_beta 103.66(3)
_cell_angle_gamma 90.00
_cell_formula_units_Z 4
_cell_length_a 14.028(3)
_cell_length_b 16.356(3)
_cell_length_c 16.606(3)
_cell_measurement_reflns_used 56077
_cell_measurement_temperature 173(2)
_cell_measurement_theta_max 25.03
_cell_measurement_theta_min 2.79
_cell_volume 3702.3(13)
_computing_cell_refinement 'Nonius DENZO'
_computing_data_collection 'Nonius COLLECT'
_computing_data_reduction 'Nonius DENZO'
_computing_molecular_graphics 'Bruker SHELXTL'
_computing_publication_material 'Bruker SHELXTL'
_computing_structure_refinement 'SHELXL-97 (Sheldrick, 1997)'
_computing_structure_solution 'SHELXS-97 (Sheldrick, 1990)'
_diffrn_ambient_temperature 173(2)
_diffrn_measured_fraction_theta_full 0.998
_diffrn_measured_fraction_theta_max 0.998
_diffrn_measurement_device_type 'Nonius Kappa CCD'
_diffrn_measurement_method 'phi\omega scans'
_diffrn_radiation_monochromator graphite
_diffrn_radiation_source 'fine-focus sealed tube'
_diffrn_radiation_type MoK\a
_diffrn_radiation_wavelength 0.71073
_diffrn_reflns_av_R_equivalents 0.0666
_diffrn_reflns_av_sigmaI/netI 0.0432
_diffrn_reflns_limit_h_max 16
_diffrn_reflns_limit_h_min -16
_diffrn_reflns_limit_k_max 19
_diffrn_reflns_limit_k_min -19
_diffrn_reflns_limit_l_max 19
_diffrn_reflns_limit_l_min -19
_diffrn_reflns_number 56077
_diffrn_reflns_theta_full 25.03
_diffrn_reflns_theta_max 25.03
_diffrn_reflns_theta_min 2.79
_exptl_absorpt_coefficient_mu 0.063
_exptl_absorpt_correction_T_max 0.9925
_exptl_absorpt_correction_T_min 0.9912
_exptl_absorpt_correction_type integration
_exptl_absorpt_process_details 'HKL Scalepack (Otwinowski and Minor 1997)'
_exptl_crystal_colour colourless
_exptl_crystal_density_diffrn 1.060
_exptl_crystal_density_method 'not measured'
_exptl_crystal_description block
_exptl_crystal_F_000 1288
_exptl_crystal_size_max 0.14
_exptl_crystal_size_mid 0.14
_exptl_crystal_size_min 0.12
_refine_diff_density_max 0.405
_refine_diff_density_min -0.288
_refine_diff_density_rms 0.043
_refine_ls_extinction_method none
_refine_ls_goodness_of_fit_ref 1.059
_refine_ls_hydrogen_treatment constr
_refine_ls_matrix_type full
_refine_ls_number_parameters 397
_refine_ls_number_reflns 6541
_refine_ls_number_restraints 0
_refine_ls_restrained_S_all 1.059
_refine_ls_R_factor_all 0.1165
_refine_ls_R_factor_gt 0.0740
_refine_ls_shift/su_max 0.000
_refine_ls_shift/su_mean 0.000
_refine_ls_structure_factor_coef Fsqd
_refine_ls_weighting_details 'calc w=1/[\s^2^(Fo^2^)+(0.0644P)^2^+3.0061P] where P=(Fo^2^+2Fc^2^)/3'
_refine_ls_weighting_scheme calc
_refine_ls_wR_factor_gt 0.1684
_refine_ls_wR_factor_ref 0.1958
_reflns_number_gt 4342
_reflns_number_total 6541
_reflns_threshold_expression >2sigma(I)
_cod_data_source_file c0nj00279h.txt
_cod_data_source_block Compound5.2THF
_cod_depositor_comments
;
The following automatic conversions were performed:

'_symmetry_cell_setting' value 'Monoclinic' changed to 'monoclinic'
according to /home/saulius/struct/CIF-dictionaries/cif_core.dic
dictionary named 'cif_core.dic' version 2.4.2 from
2011-04-26.

'_exptl_absorpt_correction_type' value 'Integration'
changed to 'integration' according to
/home/saulius/struct/CIF-dictionaries/cif_core.dic dictionary named
'cif_core.dic' version 2.4.2 from 2011-04-26.

Automatic conversion script
Id: cif_fix_values 1891 2012-01-12 08:04:46Z andrius 
;
_cod_original_cell_volume 3702.4(13)
_cod_original_sg_symbol_H-M P2(1)/n
_cod_database_code 7053612

loop_
_symmetry_equiv_pos_as_xyz
'x, y, z'
'-x+1/2, y+1/2, -z+1/2'
'-x, -y, -z'
'x-1/2, -y-1/2, z-1/2'

loop_
_atom_site_label
_atom_site_type_symbol
_atom_site_fract_x
_atom_site_fract_y
_atom_site_fract_z
_atom_site_U_iso_or_equiv
_atom_site_adp_type
_atom_site_occupancy
_atom_site_symmetry_multiplicity
_atom_site_calc_flag
_atom_site_refinement_flags
N1 N 0.70967(14) 0.23850(13) -0.09644(13) 0.0381(5) Uani 1 1 d .
B1 B 0.6742(2) 0.26310(17) -0.02847(18) 0.0350(7) Uani 1 1 d .
N2 N 0.73469(14) 0.25810(13) 0.05508(13) 0.0384(5) Uani 1 1 d .
H2A H 0.7919 0.2342 0.0595 0.046 Uiso 1 1 calc R
C1 C 0.56503(18) 0.29689(16) -0.04362(17) 0.0398(6) Uani 1 1 d .
C2 C 0.53744(19) 0.36564(16) -0.00466(18) 0.0436(7) Uani 1 1 d .
H2B H 0.5861 0.3947 0.0344 0.052 Uiso 1 1 calc R
C3 C 0.4411(2) 0.39278(18) -0.0213(2) 0.0543(8) Uani 1 1 d .
H3A H 0.4248 0.4403 0.0055 0.065 Uiso 1 1 calc R
C4 C 0.3692(2) 0.3510(2) -0.0766(2) 0.0651(9) Uani 1 1 d .
H4A H 0.3030 0.3689 -0.0873 0.078 Uiso 1 1 calc R
C5 C 0.3934(2) 0.2831(2) -0.1164(2) 0.0701(10) Uani 1 1 d .
H5A H 0.3441 0.2543 -0.1550 0.084 Uiso 1 1 calc R
C6 C 0.4900(2) 0.25687(19) -0.1000(2) 0.0566(8) Uani 1 1 d .
H6A H 0.5058 0.2100 -0.1280 0.068 Uiso 1 1 calc R
C7 C 0.80290(18) 0.20293(16) -0.08413(15) 0.0390(6) Uani 1 1 d .
C8 C 0.81558(19) 0.11796(17) -0.06857(17) 0.0462(7) Uani 1 1 d .
C9 C 0.9078(2) 0.0831(2) -0.06316(19) 0.0590(8) Uani 1 1 d .
H9A H 0.9164 0.0262 -0.0528 0.071 Uiso 1 1 calc R
C10 C 0.9862(2) 0.1291(2) -0.0724(2) 0.0655(9) Uani 1 1 d .
H10A H 1.0478 0.1039 -0.0699 0.079 Uiso 1 1 calc R
C11 C 0.9751(2) 0.2119(2) -0.08530(18) 0.0573(8) Uani 1 1 d .
H11A H 1.0299 0.2435 -0.0912 0.069 Uiso 1 1 calc R
C12 C 0.88546(18) 0.25083(18) -0.08993(16) 0.0439(7) Uani 1 1 d .
C13 C 0.7302(2) 0.06509(18) -0.0593(2) 0.0575(8) Uani 1 1 d .
H13A H 0.6804 0.1038 -0.0469 0.069 Uiso 1 1 calc R
C14 C 0.6811(5) 0.0236(4) -0.1371(3) 0.168(3) Uani 1 1 d .
H14A H 0.6265 -0.0094 -0.1276 0.253 Uiso 1 1 calc R
H14B H 0.7282 -0.0119 -0.1554 0.253 Uiso 1 1 calc R
H14C H 0.6560 0.0646 -0.1799 0.253 Uiso 1 1 calc R
C15 C 0.7510(3) 0.0068(4) 0.0105(3) 0.131(2) Uani 1 1 d .
H15A H 0.6912 -0.0236 0.0118 0.196 Uiso 1 1 calc R
H15B H 0.7735 0.0368 0.0626 0.196 Uiso 1 1 calc R
H15C H 0.8022 -0.0315 0.0034 0.196 Uiso 1 1 calc R
C16 C 0.8754(2) 0.34224(19) -0.10284(18) 0.0527(7) Uani 1 1 d .
H16A H 0.8159 0.3598 -0.0840 0.063 Uiso 1 1 calc R
C17 C 0.9624(2) 0.3908(2) -0.0525(2) 0.0750(10) Uani 1 1 d .
H17A H 0.9731 0.3763 0.0062 0.112 Uiso 1 1 calc R
H17B H 0.9485 0.4495 -0.0594 0.112 Uiso 1 1 calc R
H17C H 1.0213 0.3778 -0.0720 0.112 Uiso 1 1 calc R
C18 C 0.8592(3) 0.3655(2) -0.1936(2) 0.0781(11) Uani 1 1 d .
H18A H 0.8037 0.3343 -0.2263 0.117 Uiso 1 1 calc R
H18B H 0.9184 0.3531 -0.2129 0.117 Uiso 1 1 calc R
H18C H 0.8449 0.4241 -0.2001 0.117 Uiso 1 1 calc R
C19 C 0.71632(19) 0.28572(16) 0.13099(16) 0.0418(6) Uani 1 1 d .
C20 C 0.6425(2) 0.24901(19) 0.16275(19) 0.0536(8) Uani 1 1 d .
C21 C 0.6235(3) 0.2797(2) 0.2351(2) 0.0720(11) Uani 1 1 d .
H21A H 0.5725 0.2562 0.2562 0.086 Uiso 1 1 calc R
C22 C 0.6765(3) 0.3431(3) 0.2768(2) 0.0825(13) Uani 1 1 d .
H22A H 0.6621 0.3631 0.3263 0.099 Uiso 1 1 calc R
C23 C 0.7510(3) 0.3782(2) 0.2469(2) 0.0697(10) Uani 1 1 d .
H23A H 0.7882 0.4218 0.2766 0.084 Uiso 1 1 calc R
C24 C 0.7723(2) 0.35033(17) 0.17374(17) 0.0492(7) Uani 1 1 d .
C25 C 0.5862(2) 0.1752(2) 0.1220(2) 0.0659(9) Uani 1 1 d .
H25A H 0.6039 0.1663 0.0677 0.079 Uiso 1 1 calc R
C26 C 0.6171(3) 0.0988(2) 0.1753(3) 0.1021(15) Uani 1 1 d .
H26A H 0.6883 0.0917 0.1854 0.153 Uiso 1 1 calc R
H26B H 0.5841 0.0507 0.1462 0.153 Uiso 1 1 calc R
H26C H 0.5986 0.1051 0.2283 0.153 Uiso 1 1 calc R
C27 C 0.4745(3) 0.1860(3) 0.1044(3) 0.0947(14) Uani 1 1 d .
H27A H 0.4552 0.2345 0.0697 0.142 Uiso 1 1 calc R
H27B H 0.4548 0.1927 0.1568 0.142 Uiso 1 1 calc R
H27C H 0.4422 0.1376 0.0753 0.142 Uiso 1 1 calc R
C28 C 0.8501(2) 0.39224(19) 0.1385(2) 0.0572(8) Uani 1 1 d .
H28A H 0.8635 0.3560 0.0939 0.069 Uiso 1 1 calc R
C29 C 0.8121(3) 0.4724(2) 0.0984(3) 0.0954(14) Uani 1 1 d .
H29A H 0.7502 0.4631 0.0575 0.143 Uiso 1 1 calc R
H29B H 0.8603 0.4956 0.0707 0.143 Uiso 1 1 calc R
H29C H 0.8012 0.5105 0.1409 0.143 Uiso 1 1 calc R
C30 C 0.9470(3) 0.4050(2) 0.2015(2) 0.0833(12) Uani 1 1 d .
H30A H 0.9938 0.4317 0.1746 0.125 Uiso 1 1 calc R
H30B H 0.9733 0.3519 0.2237 0.125 Uiso 1 1 calc R
H30C H 0.9364 0.4395 0.2468 0.125 Uiso 1 1 calc R
Li1 Li 0.6424(4) 0.2702(3) -0.2056(3) 0.0621(14) Uani 1 1 d .
O1 O 0.67360(19) 0.22114(16) -0.30182(14) 0.0780(7) Uani 1 1 d .
C31 C 0.6483(3) 0.2564(3) -0.3833(2) 0.0936(13) Uani 1 1 d .
H31A H 0.6575 0.3165 -0.3803 0.112 Uiso 1 1 calc R
H31B H 0.5791 0.2445 -0.4107 0.112 Uiso 1 1 calc R
C32 C 0.7157(3) 0.2181(4) -0.4301(3) 0.1169(19) Uani 1 1 d .
H32A H 0.6787 0.2006 -0.4858 0.140 Uiso 1 1 calc R
H32B H 0.7670 0.2574 -0.4367 0.140 Uiso 1 1 calc R
C33 C 0.7600(5) 0.1476(4) -0.3815(3) 0.144(2) Uani 1 1 d .
H33A H 0.7295 0.0963 -0.4070 0.173 Uiso 1 1 calc R
H33B H 0.8312 0.1454 -0.3785 0.173 Uiso 1 1 calc R
C34 C 0.7432(4) 0.1574(3) -0.3009(3) 0.1173(18) Uani 1 1 d .
H34A H 0.8056 0.1711 -0.2611 0.141 Uiso 1 1 calc R
H34B H 0.7181 0.1057 -0.2829 0.141 Uiso 1 1 calc R
O2 O 0.57418(19) 0.36903(18) -0.24682(16) 0.0850(8) Uani 1 1 d .
C35 C 0.6016(3) 0.4454(3) -0.2050(3) 0.0928(13) Uani 1 1 d .
H35A H 0.6524 0.4729 -0.2278 0.111 Uiso 1 1 calc R
H35B H 0.6285 0.4359 -0.1451 0.111 Uiso 1 1 calc R
C36 C 0.5137(4) 0.4960(4) -0.2180(3) 0.126(2) Uani 1 1 d .
H36A H 0.4966 0.5066 -0.1644 0.151 Uiso 1 1 calc R
H36B H 0.5254 0.5492 -0.2425 0.151 Uiso 1 1 calc R
C37 C 0.4359(4) 0.4537(3) -0.2724(4) 0.1204(18) Uani 1 1 d .
H37A H 0.4081 0.4879 -0.3215 0.144 Uiso 1 1 calc R
H37B H 0.3831 0.4415 -0.2438 0.144 Uiso 1 1 calc R
C38 C 0.4756(3) 0.3764(3) -0.2985(3) 0.1065(16) Uani 1 1 d .
H38A H 0.4349 0.3292 -0.2899 0.128 Uiso 1 1 calc R
H38B H 0.4770 0.3788 -0.3578 0.128 Uiso 1 1 calc R

loop_
_atom_site_aniso_label
_atom_site_aniso_U_11
_atom_site_aniso_U_22
_atom_site_aniso_U_33
_atom_site_aniso_U_23
_atom_site_aniso_U_13
_atom_site_aniso_U_12
N1 0.0343(11) 0.0392(12) 0.0392(13) -0.0005(10) 0.0058(9) 0.0017(9)
B1 0.0355(14) 0.0283(14) 0.0415(18) 0.0030(12) 0.0094(13) -0.0015(11)
N2 0.0354(11) 0.0405(12) 0.0415(13) 0.0009(10) 0.0135(9) 0.0072(9)
C1 0.0361(13) 0.0378(14) 0.0459(16) 0.0058(12) 0.0103(11) -0.0023(11)
C2 0.0404(14) 0.0381(15) 0.0537(18) 0.0047(13) 0.0136(12) 0.0012(11)
C3 0.0457(16) 0.0455(17) 0.075(2) 0.0072(15) 0.0213(15) 0.0101(13)
C4 0.0347(15) 0.062(2) 0.097(3) 0.0107(19) 0.0119(16) 0.0090(15)
C5 0.0359(16) 0.067(2) 0.099(3) -0.008(2) 0.0004(16) -0.0040(15)
C6 0.0426(16) 0.0489(17) 0.076(2) -0.0068(16) 0.0092(15) -0.0006(13)
C7 0.0398(14) 0.0466(15) 0.0291(14) -0.0056(12) 0.0050(11) 0.0067(12)
C8 0.0474(16) 0.0494(17) 0.0381(16) -0.0067(13) 0.0030(12) 0.0117(13)
C9 0.064(2) 0.0582(19) 0.0511(19) -0.0062(15) 0.0070(15) 0.0198(16)
C10 0.0501(18) 0.084(3) 0.063(2) -0.0038(18) 0.0146(16) 0.0266(18)
C11 0.0384(15) 0.087(3) 0.0478(18) -0.0023(17) 0.0134(13) 0.0037(16)
C12 0.0382(14) 0.0600(18) 0.0331(15) -0.0059(13) 0.0078(11) -0.0008(13)
C13 0.0615(19) 0.0386(16) 0.067(2) -0.0017(15) 0.0051(16) 0.0044(14)
C14 0.216(6) 0.200(6) 0.079(3) -0.018(4) 0.015(4) -0.147(6)
C15 0.107(4) 0.183(6) 0.093(4) 0.063(4) 0.005(3) -0.037(4)
C16 0.0437(15) 0.0615(19) 0.0545(19) 0.0017(15) 0.0151(13) -0.0102(14)
C17 0.066(2) 0.080(2) 0.078(3) -0.005(2) 0.0154(18) -0.0277(19)
C18 0.091(3) 0.081(3) 0.060(2) 0.0132(19) 0.0127(19) -0.008(2)
C19 0.0466(15) 0.0435(15) 0.0372(15) 0.0080(12) 0.0135(12) 0.0141(12)
C20 0.0555(17) 0.0548(18) 0.0570(19) 0.0231(15) 0.0263(15) 0.0221(14)
C21 0.083(2) 0.078(3) 0.068(2) 0.025(2) 0.045(2) 0.033(2)
C22 0.108(3) 0.097(3) 0.054(2) 0.014(2) 0.043(2) 0.052(3)
C23 0.093(3) 0.064(2) 0.051(2) -0.0094(16) 0.0142(18) 0.0248(19)
C24 0.0610(18) 0.0467(16) 0.0397(16) 0.0008(13) 0.0116(13) 0.0142(14)
C25 0.0575(19) 0.057(2) 0.092(3) 0.0324(18) 0.0351(18) 0.0050(15)
C26 0.099(3) 0.072(3) 0.141(4) 0.048(3) 0.039(3) 0.012(2)
C27 0.062(2) 0.097(3) 0.135(4) 0.043(3) 0.042(2) -0.001(2)
C28 0.0615(19) 0.0496(18) 0.057(2) -0.0090(15) 0.0059(15) -0.0040(15)
C29 0.065(2) 0.086(3) 0.124(4) 0.041(3) -0.002(2) -0.009(2)
C30 0.066(2) 0.087(3) 0.085(3) -0.012(2) -0.0072(19) 0.012(2)
Li1 0.064(3) 0.069(3) 0.046(3) 0.004(3) -0.002(2) 0.007(3)
O1 0.0995(18) 0.0860(18) 0.0447(14) -0.0056(12) 0.0097(12) -0.0058(15)
C31 0.106(3) 0.124(4) 0.044(2) 0.001(2) 0.003(2) -0.005(3)
C32 0.061(2) 0.224(6) 0.065(3) 0.026(3) 0.013(2) 0.008(3)
C33 0.201(6) 0.156(5) 0.097(4) 0.009(4) 0.079(4) 0.041(5)
C34 0.176(5) 0.107(4) 0.069(3) -0.006(3) 0.031(3) 0.043(4)
O2 0.0815(17) 0.097(2) 0.0689(17) 0.0183(15) 0.0021(13) 0.0309(15)
C35 0.091(3) 0.083(3) 0.104(3) 0.019(3) 0.022(2) 0.014(2)
C36 0.117(4) 0.148(5) 0.096(4) -0.005(3) -0.006(3) 0.068(4)
C37 0.092(3) 0.097(4) 0.158(5) 0.030(3) 0.003(3) 0.036(3)
C38 0.090(3) 0.134(4) 0.080(3) 0.019(3) -0.011(2) 0.040(3)

loop_
_atom_type_symbol
_atom_type_description
_atom_type_scat_dispersion_real
_atom_type_scat_dispersion_imag
_atom_type_scat_source
C C 0.0033 0.0016 'International Tables Vol C Tables 4.2.6.8 and 6.1.1.4'
H H 0.0000 0.0000 'International Tables Vol C Tables 4.2.6.8 and 6.1.1.4'
Li Li -0.0003 0.0001 'International Tables Vol C Tables 4.2.6.8 and 6.1.1.4'
B B 0.0013 0.0007 'International Tables Vol C Tables 4.2.6.8 and 6.1.1.4'
N N 0.0061 0.0033 'International Tables Vol C Tables 4.2.6.8 and 6.1.1.4'
O O 0.0106 0.0060 'International Tables Vol C Tables 4.2.6.8 and 6.1.1.4'

loop_
_geom_angle_atom_site_label_1
_geom_angle_atom_site_label_2
_geom_angle_atom_site_label_3
_geom_angle
B1 N1 C7 120.0(2)
B1 N1 Li1 120.0(2)
C7 N1 Li1 119.1(2)
N1 B1 N2 121.2(2)
N1 B1 C1 119.1(2)
N2 B1 C1 119.7(2)
C19 N2 B1 130.2(2)
C6 C1 C2 116.2(2)
C6 C1 B1 119.2(2)
C2 C1 B1 124.6(2)
C3 C2 C1 121.9(3)
C4 C3 C2 120.0(3)
C5 C4 C3 119.8(3)
C4 C5 C6 119.8(3)
C5 C6 C1 122.3(3)
N1 C7 C8 120.4(2)
N1 C7 C12 120.6(2)
C8 C7 C12 119.0(2)
C9 C8 C7 119.1(3)
C9 C8 C13 120.2(3)
C7 C8 C13 120.7(2)
C10 C9 C8 121.6(3)
C9 C10 C11 119.6(3)
C10 C11 C12 121.7(3)
C11 C12 C7 118.9(3)
C11 C12 C16 120.7(3)
C7 C12 C16 120.3(2)
C15 C13 C14 110.8(4)
C15 C13 C8 115.7(3)
C14 C13 C8 113.0(3)
C12 C16 C18 112.0(3)
C12 C16 C17 113.6(3)
C18 C16 C17 109.0(3)
C20 C19 C24 120.4(3)
C20 C19 N2 120.2(3)
C24 C19 N2 119.4(2)
C21 C20 C19 118.8(3)
C21 C20 C25 119.4(3)
C19 C20 C25 121.8(3)
C22 C21 C20 121.5(3)
C21 C22 C23 120.0(3)
C22 C23 C24 120.8(4)
C23 C24 C19 118.5(3)
C23 C24 C28 120.6(3)
C19 C24 C28 120.8(2)
C20 C25 C26 110.2(3)
C20 C25 C27 113.3(3)
C26 C25 C27 109.9(3)
C29 C28 C24 110.5(3)
C29 C28 C30 110.5(3)
C24 C28 C30 113.8(3)
N1 Li1 O2 131.3(3)
N1 Li1 O1 121.1(3)
O2 Li1 O1 104.3(3)
C34 O1 C31 108.6(3)
C34 O1 Li1 125.8(3)
C31 O1 Li1 124.0(3)
O1 C31 C32 106.0(4)
C33 C32 C31 106.3(4)
C34 C33 C32 106.8(5)
C33 C34 O1 109.8(4)
C35 O2 C38 108.9(3)
C35 O2 Li1 120.4(3)
C38 O2 Li1 127.3(3)
O2 C35 C36 107.6(4)
C37 C36 C35 108.2(4)
C36 C37 C38 108.4(4)
O2 C38 C37 105.6(4)

loop_
_geom_bond_atom_site_label_1
_geom_bond_atom_site_label_2
_geom_bond_distance
N1 B1 1.396(4)
N1 C7 1.402(3)
N1 Li1 1.908(5)
B1 N2 1.448(4)
B1 C1 1.591(4)
N2 C19 1.419(3)
C1 C6 1.395(4)
C1 C2 1.397(4)
C2 C3 1.387(4)
C3 C4 1.375(4)
C4 C5 1.375(5)
C5 C6 1.386(4)
C7 C8 1.417(4)
C7 C12 1.420(4)
C8 C9 1.397(4)
C8 C13 1.514(4)
C9 C10 1.370(5)
C10 C11 1.375(5)
C11 C12 1.395(4)
C12 C16 1.512(4)
C13 C15 1.476(5)
C13 C14 1.478(5)
C16 C18 1.519(4)
C16 C17 1.529(4)
C19 C20 1.403(4)
C19 C24 1.405(4)
C20 C21 1.385(5)
C20 C25 1.512(5)
C21 C22 1.365(6)
C22 C23 1.383(5)
C23 C24 1.394(4)
C24 C28 1.519(4)
C25 C26 1.533(5)
C25 C27 1.535(4)
C28 C29 1.509(5)
C28 C30 1.522(4)
Li1 O2 1.920(6)
Li1 O1 1.928(6)
O1 C34 1.425(5)
O1 C31 1.437(4)
C31 C32 1.496(6)
C32 C33 1.460(7)
C33 C34 1.421(6)
O2 C35 1.436(5)
O2 C38 1.450(4)
C35 C36 1.459(5)
C36 C37 1.422(7)
C37 C38 1.488(6)
